data_7122750
loop_
_publ_author_name
'Hayashi, Daiki'
'Yoshinari, Nobuto'
'Konno, Takumi'

_publ_section_title
;
 Conversion of 12-Membered D3- and L3-CoIII3CdII3 Metallorings into a
 24-Membered D3L3-CoIII6CdII6 Metalloring
;
_journal_name_full 'Chemical Communications'
_journal_paper_doi 10.1039/C8CC09121H
_journal_year 2018
_chemical_absolute_configuration rm
_chemical_formula_moiety 'C36 H60 Br3 Cd3 Co3 N6 O12 S6, 9(O)'
_chemical_formula_sum 'C36 H60 Br3 Cd3 Co3 N6 O21 S6'
_chemical_formula_weight 1858.98
_space_group_crystal_system orthorhombic
_space_group_IT_number 20
_space_group_name_Hall 'C 2c 2'
_space_group_name_H-M_alt 'C 2 2 21'
_symmetry_space_group_name_Hall 'C 2c 2'
_symmetry_space_group_name_H-M 'C 2 2 21'
_atom_sites_solution_hydrogens geom
_audit_creation_method SHELXL-2014/7
_audit_update_record
;
2018-11-16 deposited with the CCDC.
2018-12-17 downloaded from the CCDC.
;
_cell_angle_alpha 90
_cell_angle_beta 90
_cell_angle_gamma 90
_cell_formula_units_Z 4
_cell_length_a 11.0409(17)
_cell_length_b 24.930(4)
_cell_length_c 22.688(4)
_cell_measurement_reflns_used 11556
_cell_measurement_temperature 200(2)
_cell_measurement_theta_max 27.64
_cell_measurement_theta_min 3.07
_cell_volume 6244.9(18)
_computing_cell_refinement 'RAPID AUTO'
_computing_data_collection 'RAPID AUTO (Rigaku, ????)'
_computing_data_reduction 'RAPID AUTO'
_computing_molecular_graphics 'Mercury 3.10'
_computing_structure_refinement 'SHELXL-2014/7 (Sheldrick, 2014)'
_computing_structure_solution 'SHELXS97 (Sheldrick, 2008)'
_diffrn_ambient_temperature 200(2)
_diffrn_detector_area_resol_mean 10.000
_diffrn_measured_fraction_theta_full 0.998
_diffrn_measured_fraction_theta_max 0.998
_diffrn_measurement_device_type 'Rigaku R-AXIS VII'
_diffrn_measurement_method \w
_diffrn_radiation_type MoK\a
_diffrn_radiation_wavelength 0.71075
_diffrn_reflns_av_R_equivalents 0.0789
_diffrn_reflns_av_unetI/netI 0.0941
_diffrn_reflns_Laue_measured_fraction_full 0.998
_diffrn_reflns_Laue_measured_fraction_max 0.998
_diffrn_reflns_limit_h_max 14
_diffrn_reflns_limit_h_min -14
_diffrn_reflns_limit_k_max 32
_diffrn_reflns_limit_k_min -31
_diffrn_reflns_limit_l_max 29
_diffrn_reflns_limit_l_min -29
_diffrn_reflns_number 24948
_diffrn_reflns_point_group_measured_fraction_full 0.998
_diffrn_reflns_point_group_measured_fraction_max 0.998
_diffrn_reflns_theta_full 25.242
_diffrn_reflns_theta_max 27.481
_diffrn_reflns_theta_min 3.068
_diffrn_source 'Rigaku FR-E SuperBright'
_exptl_absorpt_coefficient_mu 3.972
_exptl_absorpt_correction_T_max 1.0000
_exptl_absorpt_correction_T_min 0.7510
_exptl_absorpt_correction_type multi-scan
_exptl_absorpt_process_details 'ABSCOR (Rigaku, 1995)'
_exptl_crystal_colour purple
_exptl_crystal_density_diffrn 1.977
_exptl_crystal_description block
_exptl_crystal_F_000 3648
_exptl_crystal_size_max 0.100
_exptl_crystal_size_mid 0.050
_exptl_crystal_size_min 0.010
_refine_diff_density_max 1.118
_refine_diff_density_min -0.809
_refine_diff_density_rms 0.139
_refine_ls_abs_structure_details
;
 Flack x determined using 1785 quotients [(I+)-(I-)]/[(I+)+(I-)]
 (Parsons, Flack and Wagner, Acta Cryst. B69 (2013) 249-259).
;
_refine_ls_abs_structure_Flack 0.022(8)
_refine_ls_extinction_method none
_refine_ls_goodness_of_fit_ref 1.054
_refine_ls_hydrogen_treatment constr
_refine_ls_matrix_type full
_refine_ls_number_parameters 349
_refine_ls_number_reflns 7173
_refine_ls_number_restraints 0
_refine_ls_restrained_S_all 1.054
_refine_ls_R_factor_all 0.0828
_refine_ls_R_factor_gt 0.0595
_refine_ls_shift/su_max 0.000
_refine_ls_shift/su_mean 0.000
_refine_ls_structure_factor_coef Fsqd
_refine_ls_weighting_details 'w=1/[\s^2^(Fo^2^)+(0.0391P)^2^+1.4089P] where P=(Fo^2^+2Fc^2^)/3'
_refine_ls_weighting_scheme calc
_refine_ls_wR_factor_gt 0.0945
_refine_ls_wR_factor_ref 0.1002
_reflns_Friedel_coverage 0.820
_reflns_Friedel_fraction_full 0.998
_reflns_Friedel_fraction_max 0.998
_reflns_number_gt 5635
_reflns_number_total 7173
_reflns_threshold_expression 'I > 2\s(I)'
_cod_data_source_file c8cc09121h2.cif
_cod_data_source_block L3-1Br
_cod_original_cell_volume 6244.7(17)
_cod_database_code 7122750
_shelx_shelxl_version_number 2014/7
_shelx_space_group_comment
;
The symmetry employed for this shelxl refinement is uniquely defined
by the following loop, which should always be used as a source of
symmetry information in preference to the above space-group names.
They are only intended as comments.
;
_shelx_estimated_absorpt_t_min 0.692
_shelx_estimated_absorpt_t_max 0.961

loop_
_space_group_symop_operation_xyz
'x, y, z'
'-x, -y, z+1/2'
'x, -y, -z'
'-x, y, -z+1/2'
'x+1/2, y+1/2, z'
'-x+1/2, -y+1/2, z+1/2'
'x+1/2, -y+1/2, -z'
'-x+1/2, y+1/2, -z+1/2'

loop_
_atom_site_label
_atom_site_type_symbol
_atom_site_fract_x
_atom_site_fract_y
_atom_site_fract_z
_atom_site_U_iso_or_equiv
_atom_site_adp_type
_atom_site_occupancy
_atom_site_site_symmetry_order
_atom_site_calc_flag
_atom_site_refinement_flags_posn
_atom_site_refinement_flags_adp
_atom_site_refinement_flags_occupancy
_atom_site_disorder_assembly
_atom_site_disorder_group
Cd1 Cd 0.0000 0.37815(4) 0.2500 0.0259(3) Uani 1 2 d S T P . .
Cd2 Cd -0.02765(7) 0.16931(3) 0.11902(3) 0.0287(2) Uani 1 1 d . . . . .
Co1 Co -0.04143(11) 0.30779(5) 0.12165(5) 0.0203(3) Uani 1 1 d . . . . .
Co2 Co 0.0000 0.09928(7) 0.2500 0.0242(4) Uani 1 2 d S T P . .
Br1 Br 0.0000 0.47888(6) 0.2500 0.0372(4) Uani 1 2 d S T P . .
Br2 Br -0.04126(12) 0.12646(5) 0.01927(5) 0.0497(4) Uani 1 1 d . . . . .
S1 S 0.1171(2) 0.31558(10) 0.18317(10) 0.0233(6) Uani 1 1 d . . . . .
S2 S -0.1374(2) 0.24470(10) 0.17261(10) 0.0235(6) Uani 1 1 d . . . . .
S3 S 0.1210(2) 0.15841(10) 0.20278(11) 0.0249(6) Uani 1 1 d . . . . .
O1 O 0.0494(5) 0.2564(2) 0.0778(2) 0.0250(15) Uani 1 1 d . . . . .
O2 O 0.2295(6) 0.2497(3) 0.0330(3) 0.0395(19) Uani 1 1 d . . . . .
O3 O -0.1331(6) 0.3622(2) 0.1623(3) 0.0219(15) Uani 1 1 d . . . . .
O4 O -0.3228(7) 0.3921(3) 0.1679(4) 0.049(2) Uani 1 1 d . . . . .
O5 O 0.1142(6) 0.0978(3) 0.3133(3) 0.0266(16) Uani 1 1 d . . . . .
O6 O 0.3132(8) 0.0830(3) 0.3254(3) 0.051(2) Uani 1 1 d . . . . .
N1 N 0.0379(7) 0.3578(3) 0.0690(3) 0.0235(18) Uani 1 1 d . . . . .
H1 H 0.0376 0.3946 0.0864 0.028 Uiso 1 1 calc R U . . .
N2 N -0.1793(7) 0.3077(3) 0.0680(3) 0.024(2) Uani 1 1 d . . . . .
H2 H -0.1847 0.2733 0.0456 0.029 Uiso 1 1 calc R U . . .
N3 N 0.1023(8) 0.0419(3) 0.2183(3) 0.033(2) Uani 1 1 d . . . . .
H3 H 0.0899 0.0383 0.1748 0.040 Uiso 1 1 calc R U . . .
C1 C 0.2215(9) 0.3474(4) 0.1279(4) 0.029(3) Uani 1 1 d . . . . .
C2 C 0.1630(9) 0.3360(4) 0.0681(4) 0.029(3) Uani 1 1 d . . . . .
H2A H 0.2109 0.3532 0.0358 0.035 Uiso 1 1 calc R U . . .
C3 C 0.1500(10) 0.2765(4) 0.0567(4) 0.032(3) Uani 1 1 d . . . . .
C4 C 0.3444(9) 0.3194(5) 0.1333(5) 0.044(3) Uani 1 1 d . . . . .
H4 H 0.3345 0.2809 0.1256 0.066 Uiso 1 1 calc R U . . .
H4A H 0.4010 0.3347 0.1046 0.066 Uiso 1 1 calc R U . . .
H4B H 0.3764 0.3245 0.1732 0.066 Uiso 1 1 calc R U . . .
C5 C 0.2379(10) 0.4071(5) 0.1399(5) 0.043(3) Uani 1 1 d . . . . .
H5 H 0.2756 0.4120 0.1786 0.064 Uiso 1 1 calc R U . . .
H5A H 0.2899 0.4228 0.1094 0.064 Uiso 1 1 calc R U . . .
H5B H 0.1588 0.4248 0.1393 0.064 Uiso 1 1 calc R U . . .
C6 C -0.2927(9) 0.2598(5) 0.1446(4) 0.030(2) Uani 1 1 d . . . . .
C7 C -0.2817(9) 0.3136(4) 0.1098(4) 0.029(3) Uani 1 1 d . . . . .
H7 H -0.3585 0.3214 0.0880 0.034 Uiso 1 1 calc R U . . .
C8 C -0.2484(10) 0.3600(5) 0.1492(4) 0.032(3) Uani 1 1 d . . . . .
C9 C -0.3420(9) 0.2154(4) 0.1073(4) 0.036(3) Uani 1 1 d . . . . .
H9 H -0.2899 0.2103 0.0728 0.054 Uiso 1 1 calc R U . . .
H9A H -0.3443 0.1822 0.1304 0.054 Uiso 1 1 calc R U . . .
H9B H -0.4241 0.2246 0.0944 0.054 Uiso 1 1 calc R U . . .
C10 C -0.3722(9) 0.2686(5) 0.1988(5) 0.048(3) Uani 1 1 d . . . . .
H10 H -0.3385 0.2978 0.2226 0.072 Uiso 1 1 calc R U . . .
H10A H -0.4544 0.2781 0.1863 0.072 Uiso 1 1 calc R U . . .
H10B H -0.3746 0.2357 0.2223 0.072 Uiso 1 1 calc R U . . .
C11 C -0.0312(9) 0.3573(4) 0.0117(4) 0.032(3) Uani 1 1 d . . . . .
H11 H -0.0076 0.3259 -0.0123 0.039 Uiso 1 1 calc R U . . .
H11A H -0.0143 0.3903 -0.0111 0.039 Uiso 1 1 calc R U . . .
C12 C -0.1639(9) 0.3544(4) 0.0276(4) 0.026(2) Uani 1 1 d . . . . .
H12 H -0.1898 0.3879 0.0474 0.031 Uiso 1 1 calc R U . . .
H12A H -0.2136 0.3494 -0.0083 0.031 Uiso 1 1 calc R U . . .
C13 C 0.2480(9) 0.1101(5) 0.1890(5) 0.032(3) Uani 1 1 d . . . . .
C14 C 0.2242(10) 0.0641(5) 0.2309(4) 0.039(3) Uani 1 1 d . . . . .
H14 H 0.2871 0.0356 0.2257 0.047 Uiso 1 1 calc R U . . .
C15 C 0.2212(12) 0.0825(4) 0.2945(5) 0.038(3) Uani 1 1 d . . . . .
C16 C 0.3670(9) 0.1379(5) 0.2028(5) 0.049(3) Uani 1 1 d . . . . .
H16 H 0.3796 0.1674 0.1750 0.073 Uiso 1 1 calc R U . . .
H16A H 0.3645 0.1522 0.2431 0.073 Uiso 1 1 calc R U . . .
H16B H 0.4337 0.1122 0.1994 0.073 Uiso 1 1 calc R U . . .
C17 C 0.2510(10) 0.0928(5) 0.1232(5) 0.051(4) Uani 1 1 d . . . . .
H17 H 0.2667 0.1242 0.0984 0.077 Uiso 1 1 calc R U . . .
H17A H 0.3154 0.0663 0.1173 0.077 Uiso 1 1 calc R U . . .
H17B H 0.1728 0.0770 0.1124 0.077 Uiso 1 1 calc R U . . .
C18 C 0.0671(9) -0.0082(4) 0.2488(6) 0.045(3) Uani 1 1 d . . . . .
H18 H 0.1014 -0.0091 0.2891 0.054 Uiso 1 1 calc R U . . .
H18A H 0.0969 -0.0399 0.2269 0.054 Uiso 1 1 calc R U . . .
O7 O 0.6406(11) 0.0465(4) 0.0631(4) 0.100(4) Uani 1 1 d . . . . .
O8 O 0.838(3) 0.0000 0.0000 0.190(11) Uani 1 2 d S T P . .
O9 O 0.4716(10) -0.0267(3) 0.0926(3) 0.078(3) Uani 1 1 d . . . . .
O10 O 0.0448(10) -0.0211(4) 0.1095(4) 0.098(4) Uani 1 1 d . . . . .
O11A O 0.3126(18) 0.0000 0.0000 0.128(7) Uiso 1 2 d S . P A 1
O11B O 0.098(2) 0.0000 0.0000 0.209(11) Uiso 1 2 d S . P B 2

loop_
_atom_site_aniso_label
_atom_site_aniso_U_11
_atom_site_aniso_U_22
_atom_site_aniso_U_33
_atom_site_aniso_U_23
_atom_site_aniso_U_13
_atom_site_aniso_U_12
Cd1 0.0314(6) 0.0272(6) 0.0190(5) 0.000 0.0005(5) 0.000
Cd2 0.0347(5) 0.0275(4) 0.0239(4) -0.0020(3) -0.0044(4) 0.0083(4)
Co1 0.0238(7) 0.0232(7) 0.0140(6) -0.0007(5) -0.0018(6) 0.0039(6)
Co2 0.0326(11) 0.0207(10) 0.0194(9) 0.000 -0.0022(9) 0.000
Br1 0.0391(9) 0.0259(8) 0.0467(9) 0.000 -0.0074(9) 0.000
Br2 0.0702(10) 0.0507(8) 0.0281(6) -0.0100(5) -0.0124(6) 0.0057(7)
S1 0.0232(14) 0.0290(15) 0.0177(13) 0.0012(11) 0.0010(11) 0.0006(11)
S2 0.0260(13) 0.0251(15) 0.0195(12) 0.0008(11) 0.0001(10) 0.0043(11)
S3 0.0259(14) 0.0262(15) 0.0227(13) 0.0025(11) 0.0005(11) 0.0034(12)
O1 0.032(4) 0.023(4) 0.020(3) -0.003(3) 0.006(3) -0.001(3)
O2 0.043(4) 0.038(5) 0.037(4) -0.004(4) 0.013(3) 0.011(4)
O3 0.023(4) 0.020(4) 0.023(4) -0.002(3) -0.001(3) 0.009(3)
O4 0.031(5) 0.047(5) 0.069(6) -0.022(5) -0.008(4) 0.024(4)
O5 0.032(4) 0.025(4) 0.023(4) -0.003(3) -0.009(3) 0.004(3)
O6 0.049(5) 0.064(6) 0.039(5) -0.003(4) -0.014(5) 0.028(5)
N1 0.026(5) 0.023(4) 0.022(4) 0.005(3) -0.007(4) -0.003(4)
N2 0.029(5) 0.031(5) 0.013(4) -0.001(4) -0.005(4) 0.005(4)
N3 0.054(6) 0.026(5) 0.020(4) -0.006(4) -0.005(4) 0.014(5)
C1 0.034(6) 0.039(7) 0.014(5) 0.011(5) -0.007(5) -0.008(5)
C2 0.020(5) 0.041(7) 0.027(6) -0.001(5) 0.005(5) 0.002(5)
C3 0.042(7) 0.043(8) 0.013(5) 0.001(5) -0.004(5) 0.010(6)
C4 0.023(6) 0.074(10) 0.034(7) 0.004(6) 0.004(5) 0.005(6)
C5 0.037(7) 0.063(9) 0.028(7) 0.001(6) -0.002(5) -0.012(6)
C6 0.028(6) 0.036(6) 0.027(5) -0.001(5) 0.000(5) -0.003(5)
C7 0.027(6) 0.044(7) 0.015(5) -0.005(5) -0.010(5) 0.015(5)
C8 0.042(8) 0.033(7) 0.019(6) 0.004(5) 0.001(5) 0.018(6)
C9 0.039(7) 0.033(7) 0.036(7) 0.001(5) -0.010(5) -0.006(5)
C10 0.026(6) 0.073(9) 0.044(7) 0.017(7) 0.004(5) 0.006(6)
C11 0.049(7) 0.039(6) 0.009(4) 0.010(4) -0.006(5) -0.002(5)
C12 0.035(6) 0.025(6) 0.018(5) 0.001(4) -0.009(5) -0.001(5)
C13 0.029(6) 0.043(7) 0.023(6) 0.001(5) 0.005(5) 0.015(5)
C14 0.042(7) 0.043(8) 0.032(7) 0.002(5) -0.017(6) 0.018(6)
C15 0.067(9) 0.023(7) 0.024(6) -0.001(5) -0.008(6) 0.011(6)
C16 0.027(7) 0.072(10) 0.047(7) -0.002(7) -0.002(6) 0.020(7)
C17 0.054(8) 0.065(9) 0.035(7) 0.004(7) 0.010(7) 0.020(7)
C18 0.077(8) 0.023(5) 0.035(5) 0.000(6) -0.019(7) 0.010(6)
O7 0.173(12) 0.051(6) 0.075(7) -0.002(6) -0.065(8) 0.006(7)
O8 0.26(3) 0.070(13) 0.24(3) 0.064(15) 0.000 0.000
O9 0.128(9) 0.055(6) 0.051(5) -0.004(4) 0.003(6) 0.036(6)
O10 0.129(10) 0.084(8) 0.082(7) -0.026(6) -0.047(7) 0.010(7)

loop_
_atom_type_symbol
_atom_type_description
_atom_type_scat_dispersion_real
_atom_type_scat_dispersion_imag
_atom_type_scat_source
Cd Cd -0.8075 1.2024 'International Tables Vol C Tables 4.2.6.8 and 6.1.1.4'
Co Co 0.3494 0.9721 'International Tables Vol C Tables 4.2.6.8 and 6.1.1.4'
Br Br -0.2901 2.4595 'International Tables Vol C Tables 4.2.6.8 and 6.1.1.4'
C C 0.0033 0.0016 'International Tables Vol C Tables 4.2.6.8 and 6.1.1.4'
H H 0.0000 0.0000 'International Tables Vol C Tables 4.2.6.8 and 6.1.1.4'
O O 0.0106 0.0060 'International Tables Vol C Tables 4.2.6.8 and 6.1.1.4'
S S 0.1246 0.1234 'International Tables Vol C Tables 4.2.6.8 and 6.1.1.4'
N N 0.0061 0.0033 'International Tables Vol C Tables 4.2.6.8 and 6.1.1.4'

loop_
_geom_angle_atom_site_label_1
_geom_angle_atom_site_label_2
_geom_angle_atom_site_label_3
_geom_angle
_geom_angle_site_symmetry_1
_geom_angle_site_symmetry_3
O3 Cd1 O3 161.7(3) 4 .
O3 Cd1 Br1 99.16(14) 4 .
O3 Cd1 Br1 99.16(14) . .
O3 Cd1 S1 94.46(15) 4 .
O3 Cd1 S1 74.10(15) . .
Br1 Cd1 S1 128.05(6) . .
O3 Cd1 S1 74.10(15) 4 4
O3 Cd1 S1 94.46(15) . 4
Br1 Cd1 S1 128.05(6) . 4
S1 Cd1 S1 103.89(11) . 4
Br2 Cd2 O1 92.99(13) . .
Br2 Cd2 S3 132.24(7) . .
O1 Cd2 S3 98.80(14) . .
Br2 Cd2 O5 102.98(15) . 4
O1 Cd2 O5 163.56(19) . 4
S3 Cd2 O5 73.38(15) . 4
Br2 Cd2 S2 135.82(7) . .
O1 Cd2 S2 72.62(14) . .
S3 Cd2 S2 91.70(8) . .
O5 Cd2 S2 92.87(16) 4 .
O1 Co1 O3 177.0(3) . .
O1 Co1 N1 82.7(3) . .
O3 Co1 N1 94.6(3) . .
O1 Co1 N2 94.8(3) . .
O3 Co1 N2 83.6(3) . .
N1 Co1 N2 88.2(3) . .
O1 Co1 S2 92.7(2) . .
O3 Co1 S2 89.9(2) . .
N1 Co1 S2 173.2(2) . .
N2 Co1 S2 87.2(3) . .
O1 Co1 S1 88.42(19) . .
O3 Co1 S1 92.9(2) . .
N1 Co1 S1 88.6(2) . .
N2 Co1 S1 175.1(3) . .
S2 Co1 S1 96.30(10) . .
O5 Co2 O5 177.8(4) . 4
O5 Co2 N3 95.2(3) . 4
O5 Co2 N3 83.2(3) 4 4
O5 Co2 N3 83.2(3) . .
O5 Co2 N3 95.2(3) 4 .
N3 Co2 N3 86.3(5) 4 .
O5 Co2 S3 88.7(2) . .
O5 Co2 S3 92.7(2) 4 .
N3 Co2 S3 172.4(3) 4 .
N3 Co2 S3 87.8(3) . .
O5 Co2 S3 92.7(2) . 4
O5 Co2 S3 88.8(2) 4 4
N3 Co2 S3 87.8(3) 4 4
N3 Co2 S3 172.4(3) . 4
S3 Co2 S3 98.56(14) . 4
C1 S1 Co1 95.7(3) . .
C1 S1 Cd1 116.9(4) . .
Co1 S1 Cd1 91.57(9) . .
C6 S2 Co1 96.8(3) . .
C6 S2 Cd2 115.1(3) . .
Co1 S2 Cd2 92.70(9) . .
C13 S3 Co2 95.8(4) . .
C13 S3 Cd2 115.5(4) . .
Co2 S3 Cd2 92.43(9) . .
C3 O1 Co1 112.3(6) . .
C3 O1 Cd2 139.0(6) . .
Co1 O1 Cd2 102.0(2) . .
C8 O3 Co1 111.9(6) . .
C8 O3 Cd1 139.4(6) . .
Co1 O3 Cd1 100.6(3) . .
C15 O5 Co2 110.9(6) . .
C15 O5 Cd2 137.6(6) . 4
Co2 O5 Cd2 101.1(3) . 4
C2 N1 C11 117.1(7) . .
C2 N1 Co1 101.2(6) . .
C11 N1 Co1 107.3(6) . .
C2 N1 H1 110.2 . .
C11 N1 H1 110.2 . .
Co1 N1 H1 110.2 . .
C7 N2 C12 113.8(8) . .
C7 N2 Co1 101.3(5) . .
C12 N2 Co1 107.1(6) . .
C7 N2 H2 111.4 . .
C12 N2 H2 111.4 . .
Co1 N2 H2 111.4 . .
C18 N3 C14 117.6(8) . .
C18 N3 Co2 107.0(7) . .
C14 N3 Co2 100.4(6) . .
C18 N3 H3 110.4 . .
C14 N3 H3 110.4 . .
Co2 N3 H3 110.4 . .
C5 C1 C2 113.0(9) . .
C5 C1 C4 109.0(9) . .
C2 C1 C4 111.1(9) . .
C5 C1 S1 111.5(8) . .
C2 C1 S1 104.7(7) . .
C4 C1 S1 107.2(7) . .
N1 C2 C3 105.9(8) . .
N1 C2 C1 108.2(8) . .
C3 C2 C1 112.0(9) . .
N1 C2 H2A 110.2 . .
C3 C2 H2A 110.2 . .
C1 C2 H2A 110.2 . .
O2 C3 O1 123.9(10) . .
O2 C3 C2 122.8(10) . .
O1 C3 C2 113.2(9) . .
C1 C4 H4 109.5 . .
C1 C4 H4A 109.5 . .
H4 C4 H4A 109.5 . .
C1 C4 H4B 109.5 . .
H4 C4 H4B 109.5 . .
H4A C4 H4B 109.5 . .
C1 C5 H5 109.5 . .
C1 C5 H5A 109.5 . .
H5 C5 H5A 109.5 . .
C1 C5 H5B 109.5 . .
H5 C5 H5B 109.5 . .
H5A C5 H5B 109.5 . .
C9 C6 C10 110.7(9) . .
C9 C6 C7 112.2(8) . .
C10 C6 C7 109.2(9) . .
C9 C6 S2 112.2(8) . .
C10 C6 S2 106.4(6) . .
C7 C6 S2 105.9(7) . .
N2 C7 C8 105.6(9) . .
N2 C7 C6 107.4(8) . .
C8 C7 C6 112.2(8) . .
N2 C7 H7 110.5 . .
C8 C7 H7 110.5 . .
C6 C7 H7 110.5 . .
O4 C8 O3 123.2(10) . .
O4 C8 C7 123.0(10) . .
O3 C8 C7 113.9(9) . .
C6 C9 H9 109.5 . .
C6 C9 H9A 109.5 . .
H9 C9 H9A 109.5 . .
C6 C9 H9B 109.5 . .
H9 C9 H9B 109.5 . .
H9A C9 H9B 109.5 . .
C6 C10 H10 109.5 . .
C6 C10 H10A 109.5 . .
H10 C10 H10A 109.5 . .
C6 C10 H10B 109.5 . .
H10 C10 H10B 109.5 . .
H10A C10 H10B 109.5 . .
N1 C11 C12 106.6(7) . .
N1 C11 H11 110.4 . .
C12 C11 H11 110.4 . .
N1 C11 H11A 110.4 . .
C12 C11 H11A 110.4 . .
H11 C11 H11A 108.6 . .
N2 C12 C11 107.2(8) . .
N2 C12 H12 110.3 . .
C11 C12 H12 110.3 . .
N2 C12 H12A 110.3 . .
C11 C12 H12A 110.3 . .
H12 C12 H12A 108.5 . .
C14 C13 C16 111.6(9) . .
C14 C13 C17 113.4(10) . .
C16 C13 C17 107.8(9) . .
C14 C13 S3 104.7(7) . .
C16 C13 S3 108.6(8) . .
C17 C13 S3 110.7(7) . .
N3 C14 C13 108.6(8) . .
N3 C14 C15 106.0(9) . .
C13 C14 C15 111.9(10) . .
N3 C14 H14 110.1 . .
C13 C14 H14 110.1 . .
C15 C14 H14 110.1 . .
O6 C15 O5 123.6(10) . .
O6 C15 C14 121.8(11) . .
O5 C15 C14 114.6(10) . .
C13 C16 H16 109.5 . .
C13 C16 H16A 109.5 . .
H16 C16 H16A 109.5 . .
C13 C16 H16B 109.5 . .
H16 C16 H16B 109.5 . .
H16A C16 H16B 109.5 . .
C13 C17 H17 109.5 . .
C13 C17 H17A 109.5 . .
H17 C17 H17A 109.5 . .
C13 C17 H17B 109.5 . .
H17 C17 H17B 109.5 . .
H17A C17 H17B 109.5 . .
N3 C18 C18 106.2(7) . 4
N3 C18 H18 110.5 . .
C18 C18 H18 110.5 4 .
N3 C18 H18A 110.5 . .
C18 C18 H18A 110.5 4 .
H18 C18 H18A 108.7 . .

loop_
_geom_bond_atom_site_label_1
_geom_bond_atom_site_label_2
_geom_bond_distance
_geom_bond_site_symmetry_2
Cd1 O3 2.505(6) 4
Cd1 O3 2.505(6) .
Cd1 Br1 2.5111(18) .
Cd1 S1 2.531(3) .
Cd1 S1 2.531(3) 4
Cd2 Br2 2.5071(13) .
Cd2 O1 2.512(6) .
Cd2 S3 2.526(3) .
Cd2 O5 2.539(7) 4
Cd2 S2 2.546(3) .
Co1 O1 1.908(6) .
Co1 O3 1.927(6) .
Co1 N1 1.936(7) .
Co1 N2 1.949(8) .
Co1 S2 2.221(3) .
Co1 S1 2.247(3) .
Co2 O5 1.911(6) .
Co2 O5 1.911(6) 4
Co2 N3 1.959(8) 4
Co2 N3 1.959(8) .
Co2 S3 2.260(3) .
Co2 S3 2.260(3) 4
S1 C1 1.880(10) .
S2 C6 1.867(10) .
S3 C13 1.875(10) .
O1 C3 1.309(12) .
O2 C3 1.227(11) .
O3 C8 1.308(12) .
O4 C8 1.223(12) .
O5 C15 1.313(13) .
O5 Cd2 2.539(7) 4
O6 C15 1.233(13) .
N1 C2 1.484(12) .
N1 C11 1.507(10) .
N1 H1 1.0000 .
N2 C7 1.482(12) .
N2 C12 1.490(12) .
N2 H2 1.0000 .
N3 C18 1.481(12) .
N3 C14 1.483(14) .
N3 H3 1.0000 .
C1 C5 1.522(16) .
C1 C2 1.530(13) .
C1 C4 1.531(14) .
C2 C3 1.513(15) .
C2 H2A 1.0000 .
C4 H4 0.9800 .
C4 H4A 0.9800 .
C4 H4B 0.9800 .
C5 H5 0.9800 .
C5 H5A 0.9800 .
C5 H5B 0.9800 .
C6 C9 1.495(14) .
C6 C10 1.527(13) .
C6 C7 1.561(14) .
C7 C8 1.508(15) .
C7 H7 1.0000 .
C9 H9 0.9800 .
C9 H9A 0.9800 .
C9 H9B 0.9800 .
C10 H10 0.9800 .
C10 H10A 0.9800 .
C10 H10B 0.9800 .
C11 C12 1.510(13) .
C11 H11 0.9900 .
C11 H11A 0.9900 .
C12 H12 0.9900 .
C12 H12A 0.9900 .
C13 C14 1.511(15) .
C13 C16 1.519(15) .
C13 C17 1.555(15) .
C14 C15 1.516(15) .
C14 H14 1.0000 .
C16 H16 0.9800 .
C16 H16A 0.9800 .
C16 H16B 0.9800 .
C17 H17 0.9800 .
C17 H17A 0.9800 .
C17 H17B 0.9800 .
C18 C18 1.48(2) 4
C18 H18 0.9900 .
C18 H18A 0.9900 .

loop_
_geom_hbond_atom_site_label_D
_geom_hbond_atom_site_label_H
_geom_hbond_atom_site_label_A
_geom_hbond_distance_DH
_geom_hbond_distance_HA
_geom_hbond_distance_DA
_geom_hbond_angle_DHA
_geom_hbond_site_symmetry_A
N1 H1 O9 1.00 2.10 3.019(11) 152.5 5_455
N2 H2 O2 1.00 2.10 2.883(10) 133.9 7_455
N3 H3 O10 1.00 2.15 2.994(12) 140.6 .
C4 H4 O2 0.98 2.52 3.132(13) 120.1 .
C4 H4A Br2 0.98 3.04 3.924(11) 150.8 7
C14 H14 Br1 1.00 2.80 3.738(11) 156.7 5_545
C16 H16A O6 0.98 2.60 3.156(14) 115.8 .
C18 H18A O4 0.99 2.34 3.322(13) 173.7 5_545

loop_
_geom_torsion_atom_site_label_1
_geom_torsion_atom_site_label_2
_geom_torsion_atom_site_label_3
_geom_torsion_atom_site_label_4
_geom_torsion
_geom_torsion_site_symmetry_1
_geom_torsion_site_symmetry_4
Co1 S1 C1 C5 105.8(7) . .
Cd1 S1 C1 C5 11.1(8) . .
Co1 S1 C1 C2 -16.8(7) . .
Cd1 S1 C1 C2 -111.5(7) . .
Co1 S1 C1 C4 -134.9(7) . .
Cd1 S1 C1 C4 130.4(7) . .
C11 N1 C2 C3 -67.5(10) . .
Co1 N1 C2 C3 48.7(8) . .
C11 N1 C2 C1 172.3(8) . .
Co1 N1 C2 C1 -71.4(8) . .
C5 C1 C2 N1 -64.9(11) . .
C4 C1 C2 N1 172.1(8) . .
S1 C1 C2 N1 56.7(9) . .
C5 C1 C2 C3 178.9(9) . .
C4 C1 C2 C3 55.9(11) . .
S1 C1 C2 C3 -59.6(10) . .
Co1 O1 C3 O2 171.3(8) . .
Cd2 O1 C3 O2 26.8(15) . .
Co1 O1 C3 C2 -4.9(9) . .
Cd2 O1 C3 C2 -149.3(7) . .
N1 C2 C3 O2 153.4(9) . .
C1 C2 C3 O2 -89.0(11) . .
N1 C2 C3 O1 -30.5(10) . .
C1 C2 C3 O1 87.2(10) . .
Co1 S2 C6 C9 113.0(7) . .
Cd2 S2 C6 C9 16.8(8) . .
Co1 S2 C6 C10 -125.9(7) . .
Cd2 S2 C6 C10 137.9(7) . .
Co1 S2 C6 C7 -9.7(6) . .
Cd2 S2 C6 C7 -105.9(6) . .
C12 N2 C7 C8 -65.2(9) . .
Co1 N2 C7 C8 49.4(8) . .
C12 N2 C7 C6 174.9(7) . .
Co1 N2 C7 C6 -70.4(8) . .
C9 C6 C7 N2 -72.2(10) . .
C10 C6 C7 N2 164.7(8) . .
S2 C6 C7 N2 50.5(8) . .
C9 C6 C7 C8 172.2(8) . .
C10 C6 C7 C8 49.1(11) . .
S2 C6 C7 C8 -65.1(9) . .
Co1 O3 C8 O4 -176.7(9) . .
Cd1 O3 C8 O4 42.7(17) . .
Co1 O3 C8 C7 4.4(10) . .
Cd1 O3 C8 C7 -136.1(8) . .
N2 C7 C8 O4 143.8(10) . .
C6 C7 C8 O4 -99.5(12) . .
N2 C7 C8 O3 -37.4(11) . .
C6 C7 C8 O3 79.3(11) . .
C2 N1 C11 C12 152.7(8) . .
Co1 N1 C11 C12 39.8(9) . .
C7 N2 C12 C11 151.5(8) . .
Co1 N2 C12 C11 40.4(8) . .
N1 C11 C12 N2 -53.0(10) . .
Co2 S3 C13 C14 -16.9(7) . .
Cd2 S3 C13 C14 -112.4(7) . .
Co2 S3 C13 C16 -136.1(7) . .
Cd2 S3 C13 C16 128.4(6) . .
Co2 S3 C13 C17 105.7(8) . .
Cd2 S3 C13 C17 10.2(9) . .
C18 N3 C14 C13 172.0(9) . .
Co2 N3 C14 C13 -72.5(8) . .
C18 N3 C14 C15 -67.6(11) . .
Co2 N3 C14 C15 47.9(9) . .
C16 C13 C14 N3 175.0(8) . .
C17 C13 C14 N3 -62.9(11) . .
S3 C13 C14 N3 57.8(10) . .
C16 C13 C14 C15 58.3(12) . .
C17 C13 C14 C15 -179.7(9) . .
S3 C13 C14 C15 -58.9(11) . .
Co2 O5 C15 O6 173.0(9) . .
Cd2 O5 C15 O6 36.5(17) 4 .
Co2 O5 C15 C14 -6.6(11) . .
Cd2 O5 C15 C14 -143.1(8) 4 .
N3 C14 C15 O6 151.1(11) . .
C13 C14 C15 O6 -90.7(13) . .
N3 C14 C15 O5 -29.4(13) . .
C13 C14 C15 O5 88.9(12) . .
C14 N3 C18 C18 155.0(11) . 4
Co2 N3 C18 C18 43.0(12) . 4
